data_7055294
loop_
_publ_author_name
'Santos, Carina'
'G\'omez, Margarita'
'\'Alvarez, Eleuterio'
'Ngoune, Jean'
'Marchetti, Fabio'
'Pettinari, Riccardo'
'Pettinari, Claudio'

_publ_section_title
;
 Group 9 and 10 complexes with the bidentate di(1H-indazol-1-yl)methane
 and di(2H-indazol-2-yl)methane ligands: synthesis and structural
 characterization
;
_journal_issue 7
_journal_name_full 'New J. Chem.'
_journal_page_first 5695
_journal_paper_doi 10.1039/C5NJ03135D
_journal_volume 40
_journal_year 2016
_chemical_formula_moiety 'C30 H24 Cl2 N8 Ni'
_chemical_formula_sum 'C30 H24 Cl2 N8 Ni'
_chemical_formula_weight 626.18
_chemical_name_systematic
; 
 ? 
;
_space_group_IT_number 14
_symmetry_cell_setting monoclinic
_symmetry_space_group_name_Hall '-P 2ybc'
_symmetry_space_group_name_H-M 'P 1 21/c 1'
_atom_sites_solution_hydrogens geom
_atom_sites_solution_primary direct
_atom_sites_solution_secondary difmap
_audit_creation_method SHELXL-97
_audit_update_record
;
2015-11-05 deposited with the CCDC.
2016-01-08 downloaded from the CCDC.
;
_cell_angle_alpha 90.00
_cell_angle_beta 96.790(11)
_cell_angle_gamma 90.00
_cell_formula_units_Z 2
_cell_length_a 8.933(2)
_cell_length_b 10.599(2)
_cell_length_c 14.768(3)
_cell_measurement_reflns_used 1663
_cell_measurement_temperature 173(2)
_cell_measurement_theta_max 19.83
_cell_measurement_theta_min 2.30
_cell_volume 1388.4(5)
_computing_cell_refinement 'APEX2 Software Suite (Bruker, 2007)'
_computing_data_collection 'APEX2 Software Suite (Bruker, 2007)'
_computing_data_reduction 'APEX2 Software Suite (Bruker, 2007)'
_computing_molecular_graphics 'SHELXTL (Sheldrick, 2008)'
_computing_publication_material 'SHELXTL and publCIF (Westrip, 2010)'
_computing_structure_refinement 'SHELXL97 (Sheldrick, 2008)'
_computing_structure_solution 'SIR2002 (Burla et al., 2003)'
_diffrn_ambient_temperature 173(2)
_diffrn_detector_area_resol_mean 8.26
_diffrn_measured_fraction_theta_full 0.995
_diffrn_measured_fraction_theta_max 0.995
_diffrn_measurement_device_type
;
 Bruker-Nonius X8kappa APEX II CCD area detector
;
_diffrn_measurement_method 'phi and omega scans with narrow frames'
_diffrn_radiation_monochromator graphite
_diffrn_radiation_source 'fine-focus sealed tube'
_diffrn_radiation_type MoK\a
_diffrn_radiation_wavelength 0.71073
_diffrn_reflns_av_R_equivalents 0.0959
_diffrn_reflns_av_sigmaI/netI 0.0662
_diffrn_reflns_limit_h_max 10
_diffrn_reflns_limit_h_min -8
_diffrn_reflns_limit_k_max 12
_diffrn_reflns_limit_k_min -12
_diffrn_reflns_limit_l_max 17
_diffrn_reflns_limit_l_min -17
_diffrn_reflns_number 23915
_diffrn_reflns_theta_full 25.25
_diffrn_reflns_theta_max 25.25
_diffrn_reflns_theta_min 2.30
_diffrn_standards_decay_% 0
_exptl_absorpt_coefficient_mu 0.928
_exptl_absorpt_correction_T_max 0.9551
_exptl_absorpt_correction_T_min 0.9129
_exptl_absorpt_correction_type multi-scan
_exptl_absorpt_process_details
;
program SADABS, Bruker (2001).
;
_exptl_crystal_colour colourless
_exptl_crystal_density_diffrn 1.498
_exptl_crystal_density_method 'not measured'
_exptl_crystal_description plate
_exptl_crystal_F_000 644
_exptl_crystal_size_max 0.10
_exptl_crystal_size_mid 0.10
_exptl_crystal_size_min 0.05
_refine_diff_density_max 0.385
_refine_diff_density_min -0.385
_refine_diff_density_rms 0.091
_refine_ls_extinction_coef 0.0158(18)
_refine_ls_extinction_expression Fc^*^=kFc[1+0.001xFc^2^\l^3^/sin(2\q)]^-1/4^
_refine_ls_extinction_method SHELXL
_refine_ls_goodness_of_fit_ref 0.921
_refine_ls_hydrogen_treatment constr
_refine_ls_matrix_type full
_refine_ls_number_parameters 188
_refine_ls_number_reflns 2503
_refine_ls_number_restraints 0
_refine_ls_restrained_S_all 0.887
_refine_ls_R_factor_all 0.1266
_refine_ls_R_factor_gt 0.0567
_refine_ls_shift/su_max 0.001
_refine_ls_shift/su_mean 0.000
_refine_ls_structure_factor_coef Fsqd
_refine_ls_weighting_details 'calc w=1/[\s^2^(Fo^2^)+(0.0563P)^2^+0.0000P] where P=(Fo^2^+2Fc^2^)/3'
_refine_ls_weighting_scheme calc
_refine_ls_wR_factor_gt 0.1172
_refine_ls_wR_factor_ref 0.1338
_reflns_number_gt 1403
_reflns_number_total 2503
_reflns_threshold_expression >2sigma(I)
_cod_data_source_file c5nj03135d1.cif
_cod_data_source_block 3
_cod_depositor_comments
;
The following automatic conversions were performed:

'_symmetry_cell_setting' value 'Monoclinic' changed to 'monoclinic'
according to
/usr/data/users/saulius/crontab/automatic-downloads/rss-feeds/RSC/lib/dictionaries/cif_core.dic
dictionary named 'cif_core.dic' version 2.4.2 from 2011-04-26.

Automatic conversion script
Id: cif_fix_values 4268 2015-11-12 08:31:59Z antanas 

 Adding full bibliography for 7055292--7055297.cif.
;
_cod_original_cell_volume 1388.5(5)
_cod_original_sg_symbol_H-M 'P 21/c'
_cod_database_code 7055294

loop_
_symmetry_equiv_pos_as_xyz
'x, y, z'
'-x, y+1/2, -z+1/2'
'-x, -y, -z'
'x, -y-1/2, z-1/2'

loop_
_atom_site_label
_atom_site_type_symbol
_atom_site_fract_x
_atom_site_fract_y
_atom_site_fract_z
_atom_site_U_iso_or_equiv
_atom_site_adp_type
_atom_site_occupancy
_atom_site_symmetry_multiplicity
_atom_site_calc_flag
_atom_site_refinement_flags
Ni1 Ni 0.5000 0.5000 0.0000 0.0288(3) Uani 1 2 d SU
Cl1 Cl 0.40685(14) 0.42444(11) 0.13758(8) 0.0376(4) Uani 1 1 d .
N1 N 0.6920(4) 0.6677(3) 0.1377(2) 0.0333(10) Uani 1 1 d .
N2 N 0.6963(4) 0.5699(3) 0.0768(2) 0.0327(9) Uani 1 1 d .
N3 N 0.4537(4) 0.7589(3) 0.0839(2) 0.0330(10) Uani 1 1 d .
N4 N 0.4039(4) 0.6794(3) 0.0134(3) 0.0333(10) Uani 1 1 d .
C1 C 0.8402(6) 0.5487(4) 0.0718(3) 0.0331(11) Uani 1 1 d .
H1 H 0.8764 0.4858 0.0340 0.040 Uiso 1 1 calc R
C2 C 0.9349(5) 0.6297(4) 0.1287(3) 0.0322(11) Uani 1 1 d .
C3 C 1.0919(6) 0.6462(5) 0.1497(3) 0.0397(12) Uani 1 1 d .
H3 H 1.1617 0.5938 0.1237 0.048 Uiso 1 1 calc R
C4 C 1.1391(6) 0.7404(5) 0.2091(3) 0.0424(13) Uani 1 1 d .
H4 H 1.2442 0.7533 0.2247 0.051 Uiso 1 1 calc R
C5 C 1.0372(6) 0.8197(5) 0.2484(3) 0.0437(13) Uani 1 1 d .
H5 H 1.0758 0.8855 0.2882 0.052 Uiso 1 1 calc R
C6 C 0.8846(6) 0.8042(4) 0.2307(3) 0.0374(12) Uani 1 1 d .
H6 H 0.8157 0.8564 0.2578 0.045 Uiso 1 1 calc R
C7 C 0.8356(5) 0.7060(4) 0.1696(3) 0.0314(11) Uani 1 1 d .
C8 C 0.3138(5) 0.7444(4) -0.0445(3) 0.0373(12) Uani 1 1 d .
H8 H 0.2672 0.7126 -0.1011 0.045 Uiso 1 1 calc R
C9 C 0.2938(6) 0.8690(4) -0.0126(3) 0.0361(12) Uani 1 1 d .
C10 C 0.2066(6) 0.9753(5) -0.0437(4) 0.0502(15) Uani 1 1 d .
H10 H 0.1424 0.9735 -0.0998 0.060 Uiso 1 1 calc R
C11 C 0.2185(7) 1.0800(5) 0.0097(4) 0.0517(15) Uani 1 1 d .
H11 H 0.1589 1.1518 -0.0088 0.062 Uiso 1 1 calc R
C12 C 0.3168(6) 1.0855(4) 0.0919(4) 0.0518(15) Uani 1 1 d .
H12 H 0.3234 1.1615 0.1262 0.062 Uiso 1 1 calc R
C13 C 0.4029(6) 0.9845(4) 0.1236(3) 0.0428(13) Uani 1 1 d .
H13 H 0.4693 0.9881 0.1788 0.051 Uiso 1 1 calc R
C14 C 0.3872(5) 0.8758(4) 0.0702(3) 0.0330(11) Uani 1 1 d .
C15 C 0.5494(5) 0.7121(4) 0.1621(3) 0.0320(11) Uani 1 1 d .
H15A H 0.4976 0.6422 0.1901 0.038 Uiso 1 1 calc R
H15B H 0.5677 0.7803 0.2079 0.038 Uiso 1 1 calc R

loop_
_atom_site_aniso_label
_atom_site_aniso_U_11
_atom_site_aniso_U_22
_atom_site_aniso_U_33
_atom_site_aniso_U_23
_atom_site_aniso_U_13
_atom_site_aniso_U_12
Ni1 0.0359(6) 0.0203(5) 0.0298(5) -0.0014(4) 0.0023(4) 0.0011(4)
Cl1 0.0499(9) 0.0265(7) 0.0371(7) 0.0009(5) 0.0084(6) -0.0015(6)
N1 0.036(2) 0.030(2) 0.034(2) -0.0044(17) 0.0027(19) -0.0009(18)
N2 0.043(3) 0.023(2) 0.031(2) -0.0049(17) -0.0008(18) 0.0012(18)
N3 0.039(3) 0.026(2) 0.033(2) -0.0019(18) 0.0023(18) 0.0026(18)
N4 0.043(3) 0.023(2) 0.034(2) -0.0031(17) 0.0014(19) 0.0024(18)
C1 0.040(3) 0.022(2) 0.037(3) -0.004(2) 0.000(2) 0.009(2)
C2 0.038(3) 0.030(3) 0.028(3) 0.001(2) 0.002(2) 0.007(2)
C3 0.031(3) 0.046(3) 0.041(3) -0.003(2) 0.002(2) 0.009(2)
C4 0.034(3) 0.053(3) 0.040(3) -0.001(3) 0.004(2) -0.002(2)
C5 0.039(3) 0.048(3) 0.041(3) -0.015(2) -0.007(3) 0.000(3)
C6 0.040(3) 0.033(3) 0.038(3) -0.006(2) 0.000(2) 0.006(2)
C7 0.033(3) 0.029(3) 0.031(3) 0.003(2) -0.001(2) 0.001(2)
C8 0.042(3) 0.030(3) 0.037(3) 0.003(2) -0.007(2) 0.006(2)
C9 0.050(3) 0.023(2) 0.034(3) 0.004(2) 0.001(2) 0.003(2)
C10 0.066(4) 0.042(3) 0.041(3) 0.007(2) 0.000(3) 0.013(3)
C11 0.074(4) 0.034(3) 0.048(3) 0.003(3) 0.009(3) 0.018(3)
C12 0.070(4) 0.026(3) 0.058(4) -0.007(3) 0.003(3) 0.008(3)
C13 0.061(4) 0.026(3) 0.041(3) -0.003(2) 0.001(3) 0.000(2)
C14 0.036(3) 0.018(2) 0.046(3) -0.001(2) 0.008(2) 0.001(2)
C15 0.034(3) 0.027(3) 0.035(3) -0.001(2) 0.002(2) 0.005(2)

loop_
_atom_type_symbol
_atom_type_description
_atom_type_scat_dispersion_real
_atom_type_scat_dispersion_imag
_atom_type_scat_source
C C 0.0033 0.0016 'International Tables Vol C Tables 4.2.6.8 and 6.1.1.4'
H H 0.0000 0.0000 'International Tables Vol C Tables 4.2.6.8 and 6.1.1.4'
N N 0.0061 0.0033 'International Tables Vol C Tables 4.2.6.8 and 6.1.1.4'
Cl Cl 0.1484 0.1585 'International Tables Vol C Tables 4.2.6.8 and 6.1.1.4'
Ni Ni 0.3393 1.1124 'International Tables Vol C Tables 4.2.6.8 and 6.1.1.4'

loop_
_geom_angle_atom_site_label_1
_geom_angle_atom_site_label_2
_geom_angle_atom_site_label_3
_geom_angle
_geom_angle_site_symmetry_1
_geom_angle_site_symmetry_3
N4 Ni1 N4 180.0 . 3_665
N4 Ni1 N2 92.63(14) . 3_665
N4 Ni1 N2 87.37(14) 3_665 3_665
N4 Ni1 N2 87.37(14) . .
N4 Ni1 N2 92.63(14) 3_665 .
N2 Ni1 N2 180.00(17) 3_665 .
N4 Ni1 Cl1 87.97(11) . 3_665
N4 Ni1 Cl1 92.03(11) 3_665 3_665
N2 Ni1 Cl1 90.65(11) 3_665 3_665
N2 Ni1 Cl1 89.35(11) . 3_665
N4 Ni1 Cl1 92.03(11) . .
N4 Ni1 Cl1 87.97(11) 3_665 .
N2 Ni1 Cl1 89.35(11) 3_665 .
N2 Ni1 Cl1 90.65(11) . .
Cl1 Ni1 Cl1 180.00(5) 3_665 .
C7 N1 N2 110.5(4) . .
C7 N1 C15 129.3(4) . .
N2 N1 C15 120.2(4) . .
C1 N2 N1 105.6(4) . .
C1 N2 Ni1 131.8(3) . .
N1 N2 Ni1 122.1(3) . .
N4 N3 C14 110.2(4) . .
N4 N3 C15 120.3(4) . .
C14 N3 C15 129.2(4) . .
C8 N4 N3 107.1(4) . .
C8 N4 Ni1 130.1(3) . .
N3 N4 Ni1 121.8(3) . .
N2 C1 C2 112.6(4) . .
N2 C1 H1 123.7 . .
C2 C1 H1 123.7 . .
C7 C2 C1 104.1(4) . .
C7 C2 C3 120.1(4) . .
C1 C2 C3 135.8(4) . .
C4 C3 C2 117.1(4) . .
C4 C3 H3 121.4 . .
C2 C3 H3 121.4 . .
C3 C4 C5 122.3(5) . .
C3 C4 H4 118.8 . .
C5 C4 H4 118.8 . .
C6 C5 C4 121.8(5) . .
C6 C5 H5 119.1 . .
C4 C5 H5 119.1 . .
C5 C6 C7 115.9(5) . .
C5 C6 H6 122.0 . .
C7 C6 H6 122.0 . .
N1 C7 C2 107.3(4) . .
N1 C7 C6 130.0(4) . .
C2 C7 C6 122.7(4) . .
N4 C8 C9 111.5(4) . .
N4 C8 H8 124.3 . .
C9 C8 H8 124.3 . .
C14 C9 C10 119.5(4) . .
C14 C9 C8 104.7(4) . .
C10 C9 C8 135.9(5) . .
C11 C10 C9 117.3(5) . .
C11 C10 H10 121.3 . .
C9 C10 H10 121.3 . .
C10 C11 C12 122.0(5) . .
C10 C11 H11 119.0 . .
C12 C11 H11 119.0 . .
C13 C12 C11 122.0(5) . .
C13 C12 H12 119.0 . .
C11 C12 H12 119.0 . .
C12 C13 C14 115.9(5) . .
C12 C13 H13 122.0 . .
C14 C13 H13 122.0 . .
N3 C14 C13 130.3(5) . .
N3 C14 C9 106.5(4) . .
C13 C14 C9 123.2(4) . .
N3 C15 N1 111.7(4) . .
N3 C15 H15A 109.3 . .
N1 C15 H15A 109.3 . .
N3 C15 H15B 109.3 . .
N1 C15 H15B 109.3 . .
H15A C15 H15B 107.9 . .

loop_
_geom_bond_atom_site_label_1
_geom_bond_atom_site_label_2
_geom_bond_distance
_geom_bond_site_symmetry_2
Ni1 N4 2.105(4) .
Ni1 N4 2.105(4) 3_665
Ni1 N2 2.107(4) 3_665
Ni1 N2 2.107(4) .
Ni1 Cl1 2.4211(12) 3_665
Ni1 Cl1 2.4211(12) .
N1 C7 1.374(5) .
N1 N2 1.375(5) .
N1 C15 1.443(5) .
N2 C1 1.316(6) .
N3 N4 1.371(5) .
N3 C14 1.379(5) .
N3 C15 1.441(5) .
N4 C8 1.301(5) .
C1 C2 1.411(6) .
C1 H1 0.9500 .
C2 C7 1.390(6) .
C2 C3 1.411(6) .
C3 C4 1.363(6) .
C3 H3 0.9500 .
C4 C5 1.412(7) .
C4 H4 0.9500 .
C5 C6 1.367(6) .
C5 H5 0.9500 .
C6 C7 1.413(6) .
C6 H6 0.9500 .
C8 C9 1.421(6) .
C8 H8 0.9500 .
C9 C14 1.397(6) .
C9 C10 1.415(6) .
C10 C11 1.359(7) .
C10 H10 0.9500 .
C11 C12 1.413(7) .
C11 H11 0.9500 .
C12 C13 1.368(6) .
C12 H12 0.9500 .
C13 C14 1.394(6) .
C13 H13 0.9500 .
C15 H15A 0.9900 .
C15 H15B 0.9900 .

loop_
_geom_torsion_atom_site_label_1
_geom_torsion_atom_site_label_2
_geom_torsion_atom_site_label_3
_geom_torsion_atom_site_label_4
_geom_torsion
_geom_torsion_site_symmetry_1
C7 N1 N2 C1 0.1(5) .
C15 N1 N2 C1 -177.6(4) .
C7 N1 N2 Ni1 -172.0(3) .
C15 N1 N2 Ni1 10.3(5) .
N4 Ni1 N2 C1 -143.9(4) .
N4 Ni1 N2 C1 36.1(4) 3_665
Cl1 Ni1 N2 C1 -55.9(4) 3_665
Cl1 Ni1 N2 C1 124.1(4) .
N4 Ni1 N2 N1 26.0(3) .
N4 Ni1 N2 N1 -154.0(3) 3_665
Cl1 Ni1 N2 N1 114.0(3) 3_665
Cl1 Ni1 N2 N1 -66.0(3) .
C14 N3 N4 C8 2.3(5) .
C15 N3 N4 C8 176.4(4) .
C14 N3 N4 Ni1 171.8(3) .
C15 N3 N4 Ni1 -14.1(5) .
N2 Ni1 N4 C8 -37.3(5) 3_665
N2 Ni1 N4 C8 142.7(5) .
Cl1 Ni1 N4 C8 53.3(4) 3_665
Cl1 Ni1 N4 C8 -126.7(4) .
N2 Ni1 N4 N3 155.9(3) 3_665
N2 Ni1 N4 N3 -24.1(3) .
Cl1 Ni1 N4 N3 -113.6(3) 3_665
Cl1 Ni1 N4 N3 66.4(3) .
N1 N2 C1 C2 0.4(5) .
Ni1 N2 C1 C2 171.5(3) .
N2 C1 C2 C7 -0.8(5) .
N2 C1 C2 C3 179.1(5) .
C7 C2 C3 C4 -1.5(7) .
C1 C2 C3 C4 178.7(5) .
C2 C3 C4 C5 -0.3(7) .
C3 C4 C5 C6 1.6(8) .
C4 C5 C6 C7 -1.1(7) .
N2 N1 C7 C2 -0.6(5) .
C15 N1 C7 C2 176.8(4) .
N2 N1 C7 C6 178.2(4) .
C15 N1 C7 C6 -4.4(8) .
C1 C2 C7 N1 0.8(5) .
C3 C2 C7 N1 -179.1(4) .
C1 C2 C7 C6 -178.1(4) .
C3 C2 C7 C6 2.0(7) .
C5 C6 C7 N1 -179.3(4) .
C5 C6 C7 C2 -0.6(7) .
N3 N4 C8 C9 -3.0(6) .
Ni1 N4 C8 C9 -171.3(3) .
N4 C8 C9 C14 2.6(6) .
N4 C8 C9 C10 -176.6(6) .
C14 C9 C10 C11 -0.2(8) .
C8 C9 C10 C11 178.9(6) .
C9 C10 C11 C12 1.9(8) .
C10 C11 C12 C13 -1.7(9) .
C11 C12 C13 C14 -0.2(8) .
N4 N3 C14 C13 179.5(5) .
C15 N3 C14 C13 6.0(8) .
N4 N3 C14 C9 -0.7(5) .
C15 N3 C14 C9 -174.1(4) .
C12 C13 C14 N3 -178.2(5) .
C12 C13 C14 C9 2.0(8) .
C10 C9 C14 N3 178.3(4) .
C8 C9 C14 N3 -1.1(5) .
C10 C9 C14 C13 -1.8(8) .
C8 C9 C14 C13 178.8(5) .
N4 N3 C15 N1 63.3(5) .
C14 N3 C15 N1 -123.8(5) .
C7 N1 C15 N3 121.9(5) .
N2 N1 C15 N3 -60.9(5) .
